data_7213647
loop_
_publ_author_name
'Chandrasekhar, Vadapalli'
'Dey, Atanu'
'Das, Sourav'
'Kundu, Subrata'

_publ_section_title
;
 Syntheses and structures of a family of heterometallic pentanuclear
 [MnIII3LnNa] (Ln = Dy, Tb, Gd and Nd) complexes: H-bonding reduces the
 nuclearity from nine to five
;
_journal_issue 7
_journal_name_full CrystEngComm
_journal_page_first 1304
_journal_paper_doi 10.1039/c3ce41863d
_journal_volume 16
_journal_year 2014
_chemical_formula_moiety 'C56 H83 Gd Mn3 N6 Na O22, H2 O '
_chemical_formula_sum 'C56 H85 Gd Mn3 N6 Na O23'
_chemical_formula_weight 1555.36
_chemical_name_systematic
;
 ?
;
_space_group_IT_number 2
_symmetry_cell_setting triclinic
_symmetry_space_group_name_Hall '-P 1'
_symmetry_space_group_name_H-M 'P -1'
_atom_sites_solution_hydrogens geom
_atom_sites_solution_primary direct
_atom_sites_solution_secondary difmap
_audit_creation_method SHELXL-97
_cell_angle_alpha 82.630(5)
_cell_angle_beta 86.886(5)
_cell_angle_gamma 76.901(5)
_cell_formula_units_Z 2
_cell_length_a 11.405(5)
_cell_length_b 14.776(5)
_cell_length_c 19.775(5)
_cell_measurement_reflns_used 1740
_cell_measurement_temperature 100(2)
_cell_measurement_theta_max 19.45
_cell_measurement_theta_min 2.38
_cell_volume 3218(2)
_computing_cell_refinement 'Bruker SMART'
_computing_data_collection 'Bruker SMART'
_computing_data_reduction 'Bruker SAINT'
_computing_molecular_graphics 'Bruker SHELXTL'
_computing_publication_material 'Bruker SHELXTL'
_computing_structure_refinement 'Bruker SHELXTL'
_computing_structure_solution 'Bruker SHELXTL'
_diffrn_ambient_temperature 100(2)
_diffrn_measured_fraction_theta_full 0.980
_diffrn_measured_fraction_theta_max 0.980
_diffrn_measurement_device_type 'CCD area detector'
_diffrn_measurement_method 'phi and omega scans'
_diffrn_radiation_monochromator graphite
_diffrn_radiation_source 'fine-focus sealed tube'
_diffrn_radiation_type MoK\a
_diffrn_radiation_wavelength 0.71069
_diffrn_reflns_av_R_equivalents 0.0575
_diffrn_reflns_av_sigmaI/netI 0.1315
_diffrn_reflns_limit_h_max 9
_diffrn_reflns_limit_h_min -13
_diffrn_reflns_limit_k_max 17
_diffrn_reflns_limit_k_min -17
_diffrn_reflns_limit_l_max 23
_diffrn_reflns_limit_l_min -23
_diffrn_reflns_number 16931
_diffrn_reflns_theta_full 25.02
_diffrn_reflns_theta_max 25.02
_diffrn_reflns_theta_min 4.11
_exptl_absorpt_coefficient_mu 1.681
_exptl_absorpt_correction_T_max 1.000
_exptl_absorpt_correction_T_min 0.712835
_exptl_absorpt_correction_type empirical
_exptl_absorpt_process_details sadabs
_exptl_crystal_colour brown
_exptl_crystal_density_diffrn 1.605
_exptl_crystal_density_method 'not measured'
_exptl_crystal_description block-shaped
_exptl_crystal_F_000 1594
_exptl_crystal_size_max 0.24
_exptl_crystal_size_mid 0.20
_exptl_crystal_size_min 0.18
_refine_diff_density_max 2.606
_refine_diff_density_min -5.756
_refine_diff_density_rms 0.195
_refine_ls_extinction_method none
_refine_ls_goodness_of_fit_ref 1.039
_refine_ls_hydrogen_treatment constr
_refine_ls_matrix_type full
_refine_ls_number_parameters 800
_refine_ls_number_reflns 11163
_refine_ls_number_restraints 31
_refine_ls_restrained_S_all 1.066
_refine_ls_R_factor_all 0.1473
_refine_ls_R_factor_gt 0.0966
_refine_ls_shift/su_max 0.000
_refine_ls_shift/su_mean 0.000
_refine_ls_structure_factor_coef Fsqd
_refine_ls_weighting_details 'calc w=1/[\s^2^(Fo^2^)+(0.1507P)^2^+6.9533P] where P=(Fo^2^+2Fc^2^)/3'
_refine_ls_weighting_scheme calc
_refine_ls_wR_factor_gt 0.2420
_refine_ls_wR_factor_ref 0.2829
_reflns_number_gt 6754
_reflns_number_total 11163
_reflns_threshold_expression >2sigma(I)
_cod_data_source_file c3ce41863d.txt
_cod_data_source_block Mn3GdNa
_cod_depositor_comments
;
The following automatic conversions were performed:

'_symmetry_cell_setting' value 'Triclinic' changed to 'triclinic'
according to
/usr/data/users/saulius/automatic-downloads/current/RSC/lib/dictionaries/cif_core.dic
dictionary named 'cif_core.dic' version 2.4.2 from 2011-04-26.

Automatic conversion script
Id: cif_fix_values 2281 2013-09-26 08:29:07Z andrius 
;
_cod_original_sg_symbol_H-M P-1
_cod_database_code 7213647

loop_
_symmetry_equiv_pos_as_xyz
'x, y, z'
'-x, -y, -z'

loop_
_atom_site_label
_atom_site_type_symbol
_atom_site_fract_x
_atom_site_fract_y
_atom_site_fract_z
_atom_site_U_iso_or_equiv
_atom_site_adp_type
_atom_site_occupancy
_atom_site_symmetry_multiplicity
_atom_site_calc_flag
_atom_site_refinement_flags
C1 C -0.0886(15) 0.5742(11) 0.6116(10) 0.072(5) Uani 1 1 d .
H1A H -0.0777 0.6027 0.5659 0.108 Uiso 1 1 calc R
H1B H -0.0599 0.6078 0.6433 0.108 Uiso 1 1 calc R
H1C H -0.1726 0.5761 0.6207 0.108 Uiso 1 1 calc R
C2 C -0.0500(13) 0.4214(11) 0.5771(8) 0.051(4) Uani 1 1 d .
C3 C -0.1361(14) 0.4503(12) 0.5254(8) 0.057(4) Uani 1 1 d .
H3 H -0.1793 0.5120 0.5184 0.068 Uiso 1 1 calc R
C4 C -0.1543(14) 0.3866(14) 0.4864(8) 0.065(5) Uani 1 1 d .
H4 H -0.2106 0.4062 0.4523 0.078 Uiso 1 1 calc R
C5 C -0.0948(15) 0.2951(12) 0.4942(7) 0.056(4) Uani 1 1 d .
H5 H -0.1098 0.2540 0.4655 0.067 Uiso 1 1 calc R
C6 C -0.0095(12) 0.2632(11) 0.5465(6) 0.045(4) Uani 1 1 d .
C7 C 0.0087(11) 0.3262(9) 0.5903(7) 0.040(3) Uani 1 1 d .
C8 C 0.0485(12) 0.1659(10) 0.5553(7) 0.042(3) Uani 1 1 d .
H8 H 0.0288 0.1290 0.5248 0.050 Uiso 1 1 calc R
C9 C 0.1780(12) 0.0222(10) 0.6026(7) 0.0499(12) Uani 1 1 d D
C10 C 0.2956(16) 0.0099(11) 0.6397(8) 0.061(4) Uani 1 1 d .
H10A H 0.3238 -0.0554 0.6575 0.073 Uiso 1 1 calc R
H10B H 0.3566 0.0278 0.6080 0.073 Uiso 1 1 calc R
C11 C 0.197(2) -0.0171(16) 0.5361(11) 0.114(9) Uani 1 1 d .
H11A H 0.2271 0.0256 0.5026 0.172 Uiso 1 1 calc R
H11B H 0.1219 -0.0261 0.5216 0.172 Uiso 1 1 calc R
H11C H 0.2542 -0.0760 0.5413 0.172 Uiso 1 1 calc R
C12 C 0.0652(12) -0.0155(10) 0.6377(7) 0.0499(12) Uani 1 1 d DU
H12A H 0.0171 0.0260 0.6680 0.060 Uiso 1 1 calc R
H12B H 0.0147 -0.0315 0.6053 0.060 Uiso 1 1 calc R
C13 C 0.1152(17) 0.6411(12) 0.7282(10) 0.078(5) Uani 1 1 d .
H13A H 0.1637 0.6617 0.7586 0.117 Uiso 1 1 calc R
H13B H 0.0431 0.6301 0.7519 0.117 Uiso 1 1 calc R
H13C H 0.0943 0.6884 0.6901 0.117 Uiso 1 1 calc R
C14 C 0.2900(14) 0.5570(10) 0.6696(7) 0.047(4) Uani 1 1 d .
C15 C 0.3302(17) 0.6386(10) 0.6479(7) 0.059(4) Uani 1 1 d .
H15 H 0.2851 0.6968 0.6570 0.071 Uiso 1 1 calc R
C16 C 0.4397(16) 0.6301(12) 0.6125(8) 0.062(4) Uani 1 1 d .
H16 H 0.4690 0.6834 0.5979 0.074 Uiso 1 1 calc R
C17 C 0.5032(14) 0.5471(11) 0.5989(8) 0.053(4) Uani 1 1 d .
H17 H 0.5733 0.5442 0.5722 0.064 Uiso 1 1 calc R
C18 C 0.4679(13) 0.4635(10) 0.6236(7) 0.043(3) Uani 1 1 d .
C19 C 0.3554(13) 0.4687(10) 0.6573(6) 0.042(3) Uani 1 1 d .
C20 C 0.5491(13) 0.3752(9) 0.6151(7) 0.043(3) Uani 1 1 d .
H20 H 0.6148 0.3768 0.5854 0.052 Uiso 1 1 calc R
C21 C 0.6356(13) 0.2084(10) 0.6416(7) 0.0499(12) Uani 1 1 d .
C22 C 0.6332(13) 0.1772(10) 0.5680(7) 0.0499(12) Uani 1 1 d U
H22A H 0.5775 0.1372 0.5684 0.075 Uiso 1 1 calc R
H22B H 0.7122 0.1439 0.5554 0.075 Uiso 1 1 calc R
H22C H 0.6085 0.2316 0.5355 0.075 Uiso 1 1 calc R
C23 C 0.6134(13) 0.1391(10) 0.7117(7) 0.052(4) Uani 1 1 d U
H23A H 0.6528 0.0747 0.7069 0.063 Uiso 1 1 calc R
H23B H 0.6461 0.1577 0.7507 0.063 Uiso 1 1 calc R
C24 C 0.7491(13) 0.2302(10) 0.6595(7) 0.0499(12) Uani 1 1 d .
H24A H 0.7726 0.2744 0.6237 0.060 Uiso 1 1 calc R
H24B H 0.7364 0.2596 0.7013 0.060 Uiso 1 1 calc R
C25 C -0.1737(15) 0.4141(13) 0.7428(9) 0.070(5) Uani 1 1 d .
H25A H -0.1268 0.3520 0.7398 0.104 Uiso 1 1 calc R
H25B H -0.2035 0.4416 0.6986 0.104 Uiso 1 1 calc R
H25C H -0.2403 0.4116 0.7743 0.104 Uiso 1 1 calc R
C26 C -0.0890(12) 0.4554(10) 0.8356(7) 0.044(3) Uani 1 1 d .
C27 C -0.1653(15) 0.5122(12) 0.8761(9) 0.063(4) Uani 1 1 d .
H27 H -0.2227 0.5618 0.8556 0.076 Uiso 1 1 calc R
C28 C -0.1599(15) 0.4984(11) 0.9471(9) 0.062(4) Uani 1 1 d .
H28 H -0.2128 0.5374 0.9739 0.074 Uiso 1 1 calc R
C29 C -0.0730(15) 0.4243(11) 0.9761(8) 0.057(4) Uani 1 1 d .
H29 H -0.0699 0.4118 1.0233 0.068 Uiso 1 1 calc R
C30 C 0.0102(12) 0.3680(9) 0.9358(7) 0.038(3) Uani 1 1 d .
C31 C 0.0013(11) 0.3816(8) 0.8644(7) 0.035(3) Uani 1 1 d .
C32 C 0.1012(14) 0.2994(10) 0.9697(7) 0.049(4) Uani 1 1 d .
H32 H 0.0960 0.2910 1.0171 0.058 Uiso 1 1 calc R
C33 C 0.2890(14) 0.1771(9) 0.9814(7) 0.046(3) Uani 1 1 d .
C34 C 0.3196(18) 0.2102(11) 1.0475(7) 0.070(5) Uani 1 1 d .
H34A H 0.3834 0.1638 1.0697 0.104 Uiso 1 1 calc R
H34B H 0.2497 0.2191 1.0773 0.104 Uiso 1 1 calc R
H34C H 0.3449 0.2682 1.0369 0.104 Uiso 1 1 calc R
C35 C 0.2455(13) 0.0856(9) 0.9949(7) 0.051(4) Uani 1 1 d .
H35A H 0.1805 0.0925 1.0288 0.061 Uiso 1 1 calc R
H35B H 0.2138 0.0736 0.9532 0.061 Uiso 1 1 calc R
C36 C 0.3975(13) 0.1668(10) 0.9327(7) 0.047(3) Uani 1 1 d .
H36A H 0.4328 0.2210 0.9313 0.056 Uiso 1 1 calc R
H36B H 0.4577 0.1117 0.9489 0.056 Uiso 1 1 calc R
C37 C 0.3167(13) -0.1112(10) 0.8642(7) 0.047(3) Uani 1 1 d .
C38 C 0.197(4) -0.231(2) 0.8635(15) 0.242(12) Uani 1 1 d U
H38A H 0.2055 -0.2977 0.8746 0.363 Uiso 1 1 calc R
H38B H 0.2096 -0.2171 0.8152 0.363 Uiso 1 1 calc R
H38C H 0.1177 -0.1997 0.8766 0.363 Uiso 1 1 calc R
C39 C 0.2847(16) -0.2011(10) 0.8994(9) 0.062(4) Uani 1 1 d .
C40 C 0.252(3) -0.1929(17) 0.9723(11) 0.151(13) Uani 1 1 d .
H40A H 0.1735 -0.1532 0.9761 0.227 Uiso 1 1 calc R
H40B H 0.3100 -0.1664 0.9920 0.227 Uiso 1 1 calc R
H40C H 0.2524 -0.2538 0.9961 0.227 Uiso 1 1 calc R
C41 C 0.401(3) -0.2714(15) 0.9010(17) 0.156(10) Uani 1 1 d U
H41A H 0.3859 -0.3330 0.9120 0.234 Uiso 1 1 calc R
H41B H 0.4508 -0.2597 0.9350 0.234 Uiso 1 1 calc R
H41C H 0.4410 -0.2669 0.8572 0.234 Uiso 1 1 calc R
C42 C 0.0574(12) 0.1189(8) 0.8062(7) 0.035(3) Uani 1 1 d .
C43 C -0.0480(12) 0.0910(10) 0.8475(7) 0.047(4) Uani 1 1 d .
C44 C -0.1556(16) 0.1685(13) 0.8462(9) 0.075(5) Uani 1 1 d .
H44A H -0.1377 0.2192 0.8666 0.113 Uiso 1 1 calc R
H44B H -0.2206 0.1471 0.8713 0.113 Uiso 1 1 calc R
H44C H -0.1784 0.1896 0.7999 0.113 Uiso 1 1 calc R
C45 C -0.0790(19) 0.0104(15) 0.8149(10) 0.089(6) Uani 1 1 d .
H45A H -0.1365 -0.0159 0.8436 0.134 Uiso 1 1 calc R
H45B H -0.0072 -0.0371 0.8097 0.134 Uiso 1 1 calc R
H45C H -0.1126 0.0340 0.7709 0.134 Uiso 1 1 calc R
C46 C -0.0117(19) 0.0552(16) 0.9205(9) 0.094(7) Uani 1 1 d .
H46A H 0.0043 0.1054 0.9423 0.142 Uiso 1 1 calc R
H46B H 0.0594 0.0058 0.9206 0.142 Uiso 1 1 calc R
H46C H -0.0759 0.0317 0.9448 0.142 Uiso 1 1 calc R
C47 C 0.4098(13) 0.3678(9) 0.8288(6) 0.040(3) Uani 1 1 d .
C48 C 0.4703(13) 0.4276(11) 0.8623(7) 0.048(4) Uani 1 1 d .
C49 C 0.3974(18) 0.4620(13) 0.9248(9) 0.077(6) Uani 1 1 d .
H49A H 0.3220 0.5020 0.9107 0.115 Uiso 1 1 calc R
H49B H 0.4418 0.4962 0.9480 0.115 Uiso 1 1 calc R
H49C H 0.3828 0.4093 0.9551 0.115 Uiso 1 1 calc R
C50 C 0.4878(15) 0.5095(10) 0.8119(8) 0.058(4) Uani 1 1 d .
H50A H 0.5264 0.4870 0.7710 0.087 Uiso 1 1 calc R
H50B H 0.5372 0.5435 0.8314 0.087 Uiso 1 1 calc R
H50C H 0.4109 0.5500 0.8011 0.087 Uiso 1 1 calc R
C51 C 0.5921(15) 0.3688(12) 0.8872(8) 0.068(5) Uani 1 1 d .
H51A H 0.5801 0.3142 0.9162 0.102 Uiso 1 1 calc R
H51B H 0.6301 0.4053 0.9123 0.102 Uiso 1 1 calc R
H51C H 0.6425 0.3501 0.8487 0.102 Uiso 1 1 calc R
C52 C 0.6226(15) -0.1126(10) 0.7340(9) 0.055(4) Uani 1 1 d .
C53 C 0.6665(15) -0.1760(12) 0.6782(10) 0.068(5) Uani 1 1 d .
C54 C 0.653(3) -0.2720(14) 0.7089(13) 0.117(9) Uani 1 1 d .
H54A H 0.5724 -0.2687 0.7262 0.175 Uiso 1 1 calc R
H54B H 0.7085 -0.2944 0.7454 0.175 Uiso 1 1 calc R
H54C H 0.6708 -0.3139 0.6745 0.175 Uiso 1 1 calc R
C55 C 0.7983(18) -0.1729(15) 0.6556(12) 0.101(7) Uani 1 1 d .
H55A H 0.8491 -0.1913 0.6944 0.151 Uiso 1 1 calc R
H55B H 0.8016 -0.1104 0.6364 0.151 Uiso 1 1 calc R
H55C H 0.8255 -0.2150 0.6220 0.151 Uiso 1 1 calc R
C56 C 0.585(2) -0.1471(16) 0.6177(11) 0.104(8) Uani 1 1 d .
H56A H 0.6169 -0.1850 0.5821 0.156 Uiso 1 1 calc R
H56B H 0.5818 -0.0825 0.6014 0.156 Uiso 1 1 calc R
H56C H 0.5061 -0.1554 0.6312 0.156 Uiso 1 1 calc R
N1 N 0.1235(10) 0.1250(8) 0.6001(5) 0.042(3) Uani 1 1 d .
N2 N 0.5391(9) 0.2943(8) 0.6449(5) 0.039(3) Uani 1 1 d .
N3 N 0.1926(11) 0.2464(7) 0.9405(5) 0.041(3) Uani 1 1 d .
N4 N 0.3273(9) 0.2256(7) 0.6043(5) 0.035(2) Uani 1 1 d .
N5 N 0.3186(9) 0.2784(7) 0.5526(5) 0.035(2) Uani 1 1 d .
N6 N 0.3145(11) 0.3275(9) 0.5032(6) 0.053(3) Uani 1 1 d .
O1 O -0.0225(8) 0.4789(7) 0.6187(5) 0.049(2) Uani 1 1 d .
O2 O 0.0774(8) 0.3039(6) 0.6439(4) 0.040(2) Uani 1 1 d .
O3 O 0.2770(8) 0.0662(6) 0.6942(4) 0.039(2) Uani 1 1 d .
O4 O 0.1404(9) -0.0925(7) 0.6717(5) 0.0499(12) Uani 1 1 d .
H4A H 0.1098 -0.1379 0.6738 0.075 Uiso 1 1 calc R
O5 O 0.1814(9) 0.5564(6) 0.7043(5) 0.047(2) Uani 1 1 d .
O6 O 0.3094(8) 0.3949(6) 0.6764(4) 0.039(2) Uani 1 1 d .
O7 O 0.4923(7) 0.1475(6) 0.7206(4) 0.036(2) Uani 1 1 d .
O8 O 0.8416(9) 0.1502(7) 0.6685(5) 0.0499(12) Uani 1 1 d .
H8A H 0.8429 0.1193 0.6368 0.075 Uiso 1 1 calc R
O9 O -0.0994(8) 0.4702(6) 0.7663(5) 0.049(2) Uani 1 1 d .
O10 O 0.0713(7) 0.3294(6) 0.8216(4) 0.037(2) Uani 1 1 d .
O11 O 0.3627(8) 0.1586(6) 0.8659(4) 0.037(2) Uani 1 1 d .
O12 O 0.3386(13) 0.0073(8) 1.0182(6) 0.080(4) Uani 1 1 d .
H12 H 0.3456 -0.0331 0.9925 0.120 Uiso 1 1 calc R
O13 O 0.3681(9) -0.0634(6) 0.8945(4) 0.044(2) Uani 1 1 d .
O14 O 0.2884(9) -0.0871(6) 0.8018(5) 0.049(2) Uani 1 1 d .
O15 O 0.1579(8) 0.1082(6) 0.8339(4) 0.038(2) Uani 1 1 d .
O16 O 0.0359(7) 0.1530(6) 0.7449(4) 0.038(2) Uani 1 1 d .
O17 O 0.4708(8) 0.3209(6) 0.7839(4) 0.039(2) Uani 1 1 d .
O18 O 0.3013(8) 0.3648(6) 0.8431(5) 0.044(2) Uani 1 1 d .
O19 O 0.6999(11) -0.1130(8) 0.7804(7) 0.077(4) Uani 1 1 d .
O20 O 0.5197(9) -0.0620(7) 0.7333(5) 0.051(2) Uani 1 1 d .
O21 O 0.2604(7) 0.2305(5) 0.7447(4) 0.0322(19) Uani 1 1 d .
O22 O 0.5803(8) 0.0194(7) 0.8474(4) 0.047(2) Uani 1 1 d .
H22D H 0.6064 -0.0391 0.8582 0.071 Uiso 1 1 d R
H22E H 0.6306 0.0407 0.8202 0.071 Uiso 1 1 d R
O23 O 0.905(3) 0.7640(17) 0.8318(15) 0.191(10) Uani 1 1 d G
H23C H 0.8849 0.7228 0.8615 0.287 Uiso 1 1 d G
H23D H 0.9453 0.7375 0.7995 0.287 Uiso 1 1 d G
Na1 Na 0.1075(4) 0.4129(4) 0.7127(3) 0.0420(12) Uani 1 1 d .
Gd1 Gd 0.38721(6) 0.04662(4) 0.79175(3) 0.0356(2) Uani 1 1 d .
Mn1 Mn 0.17940(17) 0.18593(13) 0.67404(9) 0.0326(5) Uani 1 1 d .
Mn2 Mn 0.39664(17) 0.27028(13) 0.70135(9) 0.0316(5) Uani 1 1 d .
Mn3 Mn 0.22255(17) 0.24769(13) 0.83924(9) 0.0337(5) Uani 1 1 d .

loop_
_atom_site_aniso_label
_atom_site_aniso_U_11
_atom_site_aniso_U_22
_atom_site_aniso_U_33
_atom_site_aniso_U_23
_atom_site_aniso_U_13
_atom_site_aniso_U_12
C1 0.056(11) 0.047(9) 0.098(14) 0.016(9) 0.013(9) 0.003(8)
C2 0.038(8) 0.052(9) 0.053(9) 0.019(7) -0.003(7) -0.004(7)
C3 0.044(9) 0.062(10) 0.054(10) 0.024(8) -0.012(7) -0.007(8)
C4 0.041(9) 0.113(15) 0.039(9) 0.022(10) -0.021(7) -0.024(10)
C5 0.065(11) 0.062(10) 0.040(8) 0.007(7) -0.009(7) -0.015(9)
C6 0.034(8) 0.074(10) 0.029(7) 0.011(7) -0.004(6) -0.027(7)
C7 0.030(7) 0.042(8) 0.042(8) 0.009(6) -0.002(6) -0.005(6)
C8 0.035(8) 0.058(9) 0.035(7) -0.003(6) -0.012(6) -0.016(7)
C9 0.0516(19) 0.0554(19) 0.0376(18) -0.0176(15) -0.0050(15) 0.0063(15)
C10 0.082(12) 0.053(9) 0.049(9) -0.012(8) -0.022(8) -0.009(9)
C11 0.13(2) 0.098(16) 0.095(16) -0.059(14) -0.039(15) 0.043(15)
C12 0.0516(19) 0.0554(19) 0.0376(18) -0.0176(15) -0.0050(15) 0.0063(15)
C13 0.082(13) 0.054(10) 0.092(14) -0.017(10) -0.005(11) 0.001(10)
C14 0.057(10) 0.041(8) 0.042(8) 0.007(6) -0.007(7) -0.016(7)
C15 0.090(13) 0.040(8) 0.043(9) 0.003(7) -0.014(9) -0.007(8)
C16 0.074(12) 0.055(10) 0.064(11) 0.005(8) -0.006(9) -0.035(10)
C17 0.043(9) 0.054(10) 0.063(10) 0.012(8) -0.001(7) -0.022(8)
C18 0.047(9) 0.049(8) 0.037(8) 0.003(6) -0.010(6) -0.024(7)
C19 0.051(9) 0.048(8) 0.029(7) 0.007(6) -0.011(6) -0.019(7)
C20 0.048(9) 0.047(8) 0.038(8) 0.007(6) -0.002(6) -0.022(7)
C21 0.0516(19) 0.0554(19) 0.0376(18) -0.0176(15) -0.0050(15) 0.0063(15)
C22 0.0516(19) 0.0554(19) 0.0376(18) -0.0176(15) -0.0050(15) 0.0063(15)
C23 0.050(4) 0.050(4) 0.050(4) 0.000(2) 0.000(2) 0.000(2)
C24 0.0516(19) 0.0554(19) 0.0376(18) -0.0176(15) -0.0050(15) 0.0063(15)
C25 0.060(11) 0.098(14) 0.061(11) -0.005(10) -0.005(9) -0.041(10)
C26 0.030(7) 0.046(8) 0.055(9) -0.009(7) -0.010(6) -0.004(6)
C27 0.058(10) 0.059(10) 0.071(12) -0.017(9) 0.006(9) -0.008(8)
C28 0.058(10) 0.058(10) 0.067(11) -0.020(9) 0.014(8) -0.004(9)
C29 0.064(11) 0.057(10) 0.055(9) -0.021(8) 0.018(8) -0.021(9)
C30 0.040(8) 0.035(7) 0.042(8) -0.009(6) 0.006(6) -0.011(6)
C31 0.033(7) 0.030(7) 0.044(8) 0.004(6) 0.006(6) -0.014(6)
C32 0.063(10) 0.049(9) 0.040(8) -0.011(7) 0.022(7) -0.026(8)
C33 0.066(10) 0.039(8) 0.033(7) -0.004(6) -0.005(7) -0.010(7)
C34 0.123(16) 0.056(10) 0.027(8) 0.000(7) -0.014(9) -0.014(10)
C35 0.054(9) 0.044(8) 0.042(8) 0.013(7) -0.006(7) 0.006(7)
C36 0.051(9) 0.046(8) 0.041(8) -0.008(6) -0.008(7) -0.002(7)
C37 0.045(9) 0.048(8) 0.046(9) 0.003(7) -0.001(7) -0.010(7)
C38 0.38(2) 0.236(18) 0.176(17) 0.156(13) -0.192(15) -0.273(17)
C39 0.077(12) 0.039(8) 0.065(11) 0.007(7) -0.011(9) -0.010(8)
C40 0.29(4) 0.087(16) 0.078(16) 0.009(13) 0.05(2) -0.07(2)
C41 0.142(17) 0.063(12) 0.24(2) 0.036(13) 0.053(16) -0.012(13)
C42 0.036(8) 0.027(6) 0.039(8) -0.001(5) -0.002(6) -0.007(6)
C43 0.031(7) 0.061(9) 0.042(8) 0.015(7) 0.001(6) -0.010(7)
C44 0.070(12) 0.082(13) 0.065(12) -0.002(10) 0.014(9) -0.007(10)
C45 0.082(14) 0.110(16) 0.093(15) -0.005(12) 0.002(11) -0.058(13)
C46 0.088(15) 0.137(19) 0.056(11) 0.030(12) 0.007(10) -0.045(14)
C47 0.045(9) 0.046(8) 0.027(7) -0.008(6) -0.003(6) -0.004(7)
C48 0.050(9) 0.063(10) 0.040(8) -0.016(7) 0.003(7) -0.025(8)
C49 0.111(16) 0.074(12) 0.064(11) -0.042(10) 0.032(11) -0.050(12)
C50 0.072(11) 0.053(9) 0.059(10) -0.007(8) -0.016(8) -0.031(9)
C51 0.071(12) 0.081(12) 0.062(11) 0.015(9) -0.025(9) -0.046(10)
C52 0.059(11) 0.034(8) 0.069(11) 0.004(7) 0.003(9) -0.013(8)
C53 0.048(10) 0.062(11) 0.093(14) -0.018(10) 0.007(9) -0.004(8)
C54 0.17(2) 0.060(13) 0.12(2) -0.029(13) 0.032(18) -0.024(15)
C55 0.081(15) 0.085(14) 0.127(19) -0.036(14) 0.033(13) 0.007(12)
C56 0.124(19) 0.109(17) 0.078(15) -0.051(13) 0.002(14) -0.002(15)
N1 0.045(7) 0.045(6) 0.034(6) -0.002(5) -0.003(5) -0.009(6)
N2 0.028(6) 0.051(7) 0.041(6) -0.003(5) -0.003(5) -0.016(5)
N3 0.062(8) 0.033(6) 0.028(6) 0.002(5) 0.002(5) -0.013(6)
N4 0.040(6) 0.034(6) 0.028(6) 0.001(5) -0.001(5) -0.008(5)
N5 0.033(6) 0.042(6) 0.029(6) 0.003(5) -0.001(5) -0.008(5)
N6 0.045(7) 0.061(8) 0.042(7) 0.022(6) -0.007(6) -0.004(6)
O1 0.039(5) 0.044(6) 0.054(6) 0.016(5) -0.003(5) 0.000(5)
O2 0.042(5) 0.040(5) 0.034(5) 0.000(4) -0.003(4) -0.004(4)
O3 0.038(5) 0.041(5) 0.034(5) 0.000(4) -0.004(4) -0.002(4)
O4 0.0516(19) 0.0554(19) 0.0376(18) -0.0176(15) -0.0050(15) 0.0063(15)
O5 0.055(6) 0.031(5) 0.054(6) -0.005(4) -0.003(5) -0.003(5)
O6 0.043(5) 0.039(5) 0.034(5) 0.004(4) 0.000(4) -0.009(4)
O7 0.034(5) 0.038(5) 0.032(5) 0.000(4) 0.002(4) 0.001(4)
O8 0.0516(19) 0.0554(19) 0.0376(18) -0.0176(15) -0.0050(15) 0.0063(15)
O9 0.043(6) 0.043(5) 0.053(6) 0.004(5) 0.000(5) 0.001(5)
O10 0.031(5) 0.037(5) 0.041(5) -0.005(4) 0.007(4) -0.003(4)
O11 0.039(5) 0.040(5) 0.028(4) 0.005(4) -0.014(4) -0.003(4)
O12 0.128(11) 0.062(7) 0.047(7) -0.003(6) -0.018(7) -0.013(8)
O13 0.060(6) 0.034(5) 0.038(5) -0.003(4) -0.009(5) -0.009(5)
O14 0.066(7) 0.040(5) 0.043(6) -0.005(4) -0.009(5) -0.011(5)
O15 0.033(5) 0.048(5) 0.030(5) 0.000(4) -0.004(4) -0.007(4)
O16 0.027(5) 0.043(5) 0.042(5) -0.001(4) -0.006(4) -0.007(4)
O17 0.036(5) 0.042(5) 0.040(5) 0.001(4) -0.010(4) -0.010(4)
O18 0.039(6) 0.043(5) 0.050(6) -0.010(4) 0.012(4) -0.011(4)
O19 0.070(8) 0.070(8) 0.088(9) -0.018(7) -0.023(7) 0.005(7)
O20 0.046(6) 0.043(5) 0.058(6) -0.005(5) -0.002(5) 0.002(5)
O21 0.034(5) 0.035(5) 0.027(4) 0.000(4) -0.003(4) -0.008(4)
O22 0.046(6) 0.050(6) 0.041(6) 0.006(4) -0.010(4) -0.002(5)
O23 0.19(3) 0.19(2) 0.18(2) -0.047(19) -0.03(2) 0.00(2)
Na1 0.033(3) 0.040(3) 0.047(3) 0.001(2) 0.002(2) 0.000(2)
Gd1 0.0389(4) 0.0354(4) 0.0302(4) 0.0012(3) -0.0060(3) -0.0048(3)
Mn1 0.0321(11) 0.0338(10) 0.0295(10) 0.0020(8) -0.0064(8) -0.0046(8)
Mn2 0.0298(10) 0.0346(10) 0.0284(10) 0.0011(8) -0.0025(8) -0.0056(8)
Mn3 0.0343(11) 0.0347(10) 0.0294(10) 0.0008(8) -0.0019(8) -0.0046(9)

loop_
_atom_type_symbol
_atom_type_description
_atom_type_scat_dispersion_real
_atom_type_scat_dispersion_imag
_atom_type_scat_source
C C 0.0033 0.0016 'International Tables Vol C Tables 4.2.6.8 and 6.1.1.4'
H H 0.0000 0.0000 'International Tables Vol C Tables 4.2.6.8 and 6.1.1.4'
N N 0.0061 0.0033 'International Tables Vol C Tables 4.2.6.8 and 6.1.1.4'
O O 0.0106 0.0060 'International Tables Vol C Tables 4.2.6.8 and 6.1.1.4'
Na Na 0.0362 0.0249 'International Tables Vol C Tables 4.2.6.8 and 6.1.1.4'
Mn Mn 0.3368 0.7283 'International Tables Vol C Tables 4.2.6.8 and 6.1.1.4'
Gd Gd -0.1653 3.9035 'International Tables Vol C Tables 4.2.6.8 and 6.1.1.4'

loop_
_geom_angle_atom_site_label_1
_geom_angle_atom_site_label_2
_geom_angle_atom_site_label_3
_geom_angle
O1 C2 C7 115.8(12)
O1 C2 C3 124.1(14)
C7 C2 C3 120.0(15)
C4 C3 C2 118.6(15)
C3 C4 C5 123.7(14)
C4 C5 C6 119.2(15)
C7 C6 C5 119.1(14)
C7 C6 C8 122.6(12)
C5 C6 C8 118.1(13)
O2 C7 C6 125.1(12)
O2 C7 C2 116.0(13)
C6 C7 C2 119.0(13)
N1 C8 C6 126.8(13)
C11 C9 N1 116.6(13)
C11 C9 C10 112.3(14)
N1 C9 C10 103.8(11)
C11 C9 C12 104.1(15)
N1 C9 C12 97.8(10)
C10 C9 C12 122.1(12)
O3 C10 C9 109.8(13)
O4 C12 C9 91.4(10)
O5 C14 C19 114.1(12)
O5 C14 C15 123.3(14)
C19 C14 C15 122.6(15)
C16 C15 C14 117.8(15)
C17 C16 C15 121.0(15)
C16 C17 C18 122.2(15)
C19 C18 C17 118.7(14)
C19 C18 C20 122.0(12)
C17 C18 C20 119.2(13)
O6 C19 C14 119.4(13)
O6 C19 C18 123.2(13)
C14 C19 C18 117.4(13)
N2 C20 C18 126.1(13)
C24 C21 N2 107.4(11)
C24 C21 C22 115.9(12)
N2 C21 C22 107.2(11)
C24 C21 C23 98.9(11)
N2 C21 C23 104.4(11)
C22 C21 C23 121.7(12)
O7 C23 C21 107.3(11)
O8 C24 C21 111.8(12)
C27 C26 O9 120.2(13)
C27 C26 C31 120.7(14)
O9 C26 C31 119.1(12)
C26 C27 C28 122.2(16)
C29 C28 C27 117.6(15)
C28 C29 C30 121.4(15)
C29 C30 C32 117.3(13)
C29 C30 C31 120.1(13)
C32 C30 C31 122.6(12)
O10 C31 C26 116.9(12)
O10 C31 C30 125.2(11)
C26 C31 C30 117.9(12)
N3 C32 C30 125.9(13)
N3 C33 C36 103.1(10)
N3 C33 C35 106.4(11)
C36 C33 C35 110.7(12)
N3 C33 C34 114.3(12)
C36 C33 C34 109.8(13)
C35 C33 C34 112.1(12)
O12 C35 C33 112.9(13)
O11 C36 C33 110.3(11)
O13 C37 O14 121.1(13)
O13 C37 C39 121.8(13)
O14 C37 C39 117.1(13)
O13 C37 Gd1 60.5(7)
O14 C37 Gd1 60.7(7)
C39 C37 Gd1 175.5(11)
C38 C39 C40 114(2)
C38 C39 C41 110(2)
C40 C39 C41 104(2)
C38 C39 C37 113.1(15)
C40 C39 C37 110.7(15)
C41 C39 C37 104.2(15)
O15 C42 O16 124.5(11)
O15 C42 C43 119.9(11)
O16 C42 C43 115.6(11)
C44 C43 C46 110.4(15)
C44 C43 C42 112.3(12)
C46 C43 C42 110.2(12)
C44 C43 C45 108.5(14)
C46 C43 C45 108.4(15)
C42 C43 C45 106.9(12)
O18 C47 O17 121.6(12)
O18 C47 C48 121.2(12)
O17 C47 C48 117.2(12)
C47 C48 C50 109.3(11)
C47 C48 C49 111.0(12)
C50 C48 C49 110.5(13)
C47 C48 C51 108.3(12)
C50 C48 C51 110.4(12)
C49 C48 C51 107.4(14)
O20 C52 O19 122.6(15)
O20 C52 C53 120.9(15)
O19 C52 C53 116.5(15)
C54 C53 C56 107.4(19)
C54 C53 C52 105.3(16)
C56 C53 C52 110.5(15)
C54 C53 C55 112.8(17)
C56 C53 C55 110.1(18)
C52 C53 C55 110.6(15)
C8 N1 C9 120.9(12)
C8 N1 Mn1 125.4(10)
C9 N1 Mn1 113.8(8)
C20 N2 C21 122.8(12)
C20 N2 Mn2 124.6(10)
C21 N2 Mn2 112.6(9)
C32 N3 C33 122.0(11)
C32 N3 Mn3 125.2(10)
C33 N3 Mn3 112.8(8)
N5 N4 Mn1 128.6(9)
N5 N4 Mn2 118.8(8)
Mn1 N4 Mn2 85.4(3)
N6 N5 N4 177.7(13)
C2 O1 C1 117.6(12)
C2 O1 Na1 119.0(8)
C1 O1 Na1 122.5(10)
C7 O2 Mn1 128.2(8)
C7 O2 Na1 123.2(8)
Mn1 O2 Na1 108.3(4)
C10 O3 Mn1 115.0(8)
C10 O3 Gd1 128.3(8)
Mn1 O3 Gd1 114.5(4)
C14 O5 C13 118.6(12)
C14 O5 Na1 117.2(8)
C13 O5 Na1 124.0(10)
C19 O6 Mn2 126.6(9)
C19 O6 Na1 120.6(9)
Mn2 O6 Na1 110.8(4)
C23 O7 Mn2 115.7(8)
C23 O7 Gd1 128.3(8)
Mn2 O7 Gd1 112.2(4)
C26 O9 C25 111.9(11)
C26 O9 Na1 108.1(8)
C25 O9 Na1 104.7(9)
C31 O10 Mn3 127.4(8)
C31 O10 Na1 114.4(7)
Mn3 O10 Na1 102.2(4)
C36 O11 Mn3 112.1(8)
C36 O11 Gd1 138.9(7)
Mn3 O11 Gd1 105.9(3)
C37 O13 Gd1 93.6(8)
C37 O14 Gd1 92.4(8)
C42 O15 Mn3 114.9(8)
C42 O15 Gd1 133.3(8)
Mn3 O15 Gd1 82.9(3)
C42 O16 Mn1 121.4(8)
C47 O17 Mn2 125.5(8)
C47 O18 Mn3 126.1(9)
C52 O20 Gd1 143.4(11)
Mn2 O21 Mn3 119.3(4)
Mn2 O21 Mn1 106.8(4)
Mn3 O21 Mn1 133.8(4)
Mn2 O21 Gd1 95.6(3)
Mn3 O21 Gd1 87.1(3)
Mn1 O21 Gd1 92.5(3)
Mn2 O21 Na1 91.9(3)
Mn3 O21 Na1 86.4(3)
Mn1 O21 Na1 88.5(3)
Gd1 O21 Na1 171.8(3)
O2 Na1 O6 91.8(4)
O2 Na1 O1 65.9(3)
O6 Na1 O1 110.2(4)
O2 Na1 O10 98.1(3)
O6 Na1 O10 115.9(3)
O1 Na1 O10 131.6(4)
O2 Na1 O5 140.0(4)
O6 Na1 O5 66.1(3)
O1 Na1 O5 89.9(4)
O10 Na1 O5 121.3(4)
O2 Na1 O9 103.8(4)
O6 Na1 O9 164.1(4)
O1 Na1 O9 74.5(3)
O10 Na1 O9 65.2(3)
O5 Na1 O9 99.3(4)
O2 Na1 O21 66.7(3)
O6 Na1 O21 63.5(3)
O1 Na1 O21 131.8(4)
O10 Na1 O21 63.5(3)
O5 Na1 O21 122.7(3)
O9 Na1 O21 125.4(3)
O2 Na1 Mn3 93.3(3)
O6 Na1 Mn3 83.3(2)
O1 Na1 Mn3 154.8(3)
O10 Na1 Mn3 33.4(2)
O5 Na1 Mn3 115.2(3)
O9 Na1 Mn3 98.5(3)
O21 Na1 Mn3 35.01(16)
O2 Na1 Mn1 31.7(2)
O6 Na1 Mn1 77.6(3)
O1 Na1 Mn1 97.5(3)
O10 Na1 Mn1 79.2(2)
O5 Na1 Mn1 143.2(3)
O9 Na1 Mn1 117.4(3)
O21 Na1 Mn1 34.97(17)
Mn3 Na1 Mn1 63.73(10)
O2 Na1 Mn2 78.0(3)
O6 Na1 Mn2 30.5(2)
O1 Na1 Mn2 125.9(3)
O10 Na1 Mn2 90.9(2)
O5 Na1 Mn2 93.5(3)
O9 Na1 Mn2 156.1(3)
O21 Na1 Mn2 32.99(17)
Mn3 Na1 Mn2 57.70(9)
Mn1 Na1 Mn2 53.31(9)
O11 Gd1 O3 123.1(3)
O11 Gd1 O20 147.4(3)
O3 Gd1 O20 82.5(3)
O11 Gd1 O7 84.6(3)
O3 Gd1 O7 81.2(3)
O20 Gd1 O7 79.6(3)
O11 Gd1 O22 74.6(3)
O3 Gd1 O22 150.5(3)
O20 Gd1 O22 74.2(3)
O7 Gd1 O22 77.1(3)
O11 Gd1 O13 85.5(3)
O3 Gd1 O13 125.4(3)
O20 Gd1 O13 95.5(3)
O7 Gd1 O13 152.3(3)
O22 Gd1 O13 75.4(3)
O11 Gd1 O14 126.4(3)
O3 Gd1 O14 74.2(3)
O20 Gd1 O14 76.8(3)
O7 Gd1 O14 147.8(3)
O22 Gd1 O14 116.4(3)
O13 Gd1 O14 52.7(3)
O11 Gd1 O15 65.8(3)
O3 Gd1 O15 75.7(3)
O20 Gd1 O15 146.2(3)
O7 Gd1 O15 121.2(3)
O22 Gd1 O15 133.0(3)
O13 Gd1 O15 77.2(3)
O14 Gd1 O15 72.6(3)
O11 Gd1 C37 107.0(4)
O3 Gd1 C37 100.6(4)
O20 Gd1 C37 84.9(4)
O7 Gd1 C37 164.1(4)
O22 Gd1 C37 95.2(4)
O13 Gd1 C37 25.9(3)
O14 Gd1 C37 26.8(4)
O15 Gd1 C37 74.2(4)
O11 Gd1 O21 62.4(2)
O3 Gd1 O21 62.4(3)
O20 Gd1 O21 129.8(3)
O7 Gd1 O21 61.3(3)
O22 Gd1 O21 121.1(3)
O13 Gd1 O21 133.7(3)
O14 Gd1 O21 121.1(3)
O15 Gd1 O21 60.0(2)
C37 Gd1 O21 133.5(3)
O11 Gd1 Mn3 32.6(2)
O3 Gd1 Mn3 91.0(2)
O20 Gd1 Mn3 162.9(2)
O7 Gd1 Mn3 83.7(2)
O22 Gd1 Mn3 106.1(2)
O13 Gd1 Mn3 101.2(2)
O14 Gd1 Mn3 116.8(2)
O15 Gd1 Mn3 44.27(19)
C37 Gd1 Mn3 111.9(3)
O21 Gd1 Mn3 35.13(16)
O11 Gd1 Mn1 94.39(19)
O3 Gd1 Mn1 28.9(2)
O20 Gd1 Mn1 107.7(2)
O7 Gd1 Mn1 72.9(2)
O22 Gd1 Mn1 148.9(2)
O13 Gd1 Mn1 133.6(2)
O14 Gd1 Mn1 93.7(2)
O15 Gd1 Mn1 61.02(17)
C37 Gd1 Mn1 115.9(3)
O21 Gd1 Mn1 33.99(16)
Mn3 Gd1 Mn1 62.88(5)
O3 Mn1 O2 173.6(4)
O3 Mn1 O21 89.4(4)
O2 Mn1 O21 96.5(4)
O3 Mn1 N1 82.2(4)
O2 Mn1 N1 91.7(4)
O21 Mn1 N1 170.3(4)
O3 Mn1 O16 92.3(4)
O2 Mn1 O16 89.8(3)
O21 Mn1 O16 93.2(3)
N1 Mn1 O16 92.0(4)
O3 Mn1 N4 89.2(4)
O2 Mn1 N4 89.0(4)
O21 Mn1 N4 84.4(3)
N1 Mn1 N4 90.6(4)
O16 Mn1 N4 177.2(4)
O3 Mn1 Mn2 88.9(3)
O2 Mn1 Mn2 94.5(3)
O21 Mn1 Mn2 35.9(2)
N1 Mn1 Mn2 138.4(3)
O16 Mn1 Mn2 129.1(2)
N4 Mn1 Mn2 48.5(3)
O3 Mn1 Na1 146.0(3)
O2 Mn1 Na1 40.0(3)
O21 Mn1 Na1 56.6(2)
N1 Mn1 Na1 131.7(3)
O16 Mn1 Na1 89.6(2)
N4 Mn1 Na1 87.8(3)
Mn2 Mn1 Na1 64.32(10)
O3 Mn1 Gd1 36.6(3)
O2 Mn1 Gd1 149.6(3)
O21 Mn1 Gd1 53.5(2)
N1 Mn1 Gd1 118.6(3)
O16 Mn1 Gd1 87.4(2)
N4 Mn1 Gd1 92.3(3)
Mn2 Mn1 Gd1 64.72(5)
Na1 Mn1 Gd1 109.70(10)
O7 Mn2 O6 175.5(4)
O7 Mn2 O21 90.3(4)
O6 Mn2 O21 93.8(4)
O7 Mn2 N2 84.4(4)
O6 Mn2 N2 91.3(4)
O21 Mn2 N2 169.6(4)
O7 Mn2 O17 92.9(4)
O6 Mn2 O17 88.0(4)
O21 Mn2 O17 102.1(3)
N2 Mn2 O17 87.1(4)
O7 Mn2 N4 89.3(4)
O6 Mn2 N4 89.4(4)
O21 Mn2 N4 83.5(3)
N2 Mn2 N4 87.5(4)
O17 Mn2 N4 173.9(3)
O7 Mn2 Mn1 89.6(3)
O6 Mn2 Mn1 92.6(3)
O21 Mn2 Mn1 37.3(2)
N2 Mn2 Mn1 133.4(3)
O17 Mn2 Mn1 139.4(2)
N4 Mn2 Mn1 46.2(3)
O7 Mn2 Na1 145.3(3)
O6 Mn2 Na1 38.7(3)
O21 Mn2 Na1 55.1(3)
N2 Mn2 Na1 129.3(3)
O17 Mn2 Na1 96.2(3)
N4 Mn2 Na1 85.1(3)
Mn1 Mn2 Na1 62.37(10)
O7 Mn2 Gd1 38.3(3)
O6 Mn2 Gd1 145.9(3)
O21 Mn2 Gd1 52.3(2)
N2 Mn2 Gd1 122.7(3)
O17 Mn2 Gd1 95.5(2)
N4 Mn2 Gd1 89.7(2)
Mn1 Mn2 Gd1 63.22(5)
Na1 Mn2 Gd1 107.32(10)
O11 Mn3 O10 172.7(4)
O11 Mn3 O21 90.5(4)
O10 Mn3 O21 94.6(4)
O11 Mn3 N3 83.1(4)
O10 Mn3 N3 91.3(4)
O21 Mn3 N3 172.0(4)
O11 Mn3 O18 94.4(4)
O10 Mn3 O18 90.1(4)
O21 Mn3 O18 98.1(3)
N3 Mn3 O18 87.1(4)
O11 Mn3 O15 79.6(3)
O10 Mn3 O15 96.1(3)
O21 Mn3 O15 79.7(3)
N3 Mn3 O15 94.4(4)
O18 Mn3 O15 173.5(3)
O11 Mn3 Gd1 41.5(3)
O10 Mn3 Gd1 139.1(3)
O21 Mn3 Gd1 57.8(2)
N3 Mn3 Gd1 114.4(3)
O18 Mn3 Gd1 120.9(3)
O15 Mn3 Gd1 52.8(2)
O11 Mn3 Na1 142.7(3)
O10 Mn3 Na1 44.4(3)
O21 Mn3 Na1 58.6(3)
N3 Mn3 Na1 129.1(3)
O18 Mn3 Na1 72.3(3)
O15 Mn3 Na1 111.1(2)
Gd1 Mn3 Na1 116.21(10)

loop_
_geom_bond_atom_site_label_1
_geom_bond_atom_site_label_2
_geom_bond_distance
C1 O1 1.432(17)
C2 O1 1.351(18)
C2 C7 1.411(19)
C2 C3 1.42(2)
C3 C4 1.35(2)
C4 C5 1.36(2)
C5 C6 1.420(19)
C6 C7 1.40(2)
C6 C8 1.43(2)
C7 O2 1.315(15)
C8 N1 1.262(16)
C9 C11 1.49(2)
C9 N1 1.500(18)
C9 C10 1.53(2)
C9 C12 1.605(15)
C10 O3 1.423(16)
C12 O4 1.380(16)
C13 O5 1.430(18)
C14 O5 1.384(17)
C14 C19 1.39(2)
C14 C15 1.40(2)
C15 C16 1.39(2)
C16 C17 1.33(2)
C17 C18 1.406(19)
C18 C19 1.404(19)
C18 C20 1.44(2)
C19 O6 1.319(15)
C20 N2 1.289(16)
C21 C24 1.48(2)
C21 N2 1.486(17)
C21 C22 1.585(18)
C21 C23 1.66(2)
C23 O7 1.362(16)
C24 O8 1.394(16)
C25 O9 1.443(18)
C26 C27 1.37(2)
C26 O9 1.367(16)
C26 C31 1.404(18)
C27 C28 1.39(2)
C28 C29 1.38(2)
C29 C30 1.399(19)
C30 C32 1.41(2)
C30 C31 1.406(18)
C31 O10 1.328(15)
C32 N3 1.309(17)
C33 N3 1.512(17)
C33 C36 1.52(2)
C33 C35 1.531(19)
C33 C34 1.537(19)
C35 O12 1.427(17)
C36 O11 1.429(15)
C37 O13 1.239(16)
C37 O14 1.278(16)
C37 C39 1.53(2)
C37 Gd1 2.829(14)
C38 C39 1.44(3)
C39 C40 1.48(3)
C39 C41 1.49(3)
C42 O15 1.265(15)
C42 O16 1.266(14)
C42 C43 1.521(17)
C43 C44 1.48(2)
C43 C46 1.52(2)
C43 C45 1.54(2)
C47 O18 1.264(15)
C47 O17 1.274(15)
C47 C48 1.475(19)
C48 C50 1.51(2)
C48 C49 1.53(2)
C48 C51 1.53(2)
C52 O20 1.240(18)
C52 O19 1.306(19)
C52 C53 1.53(2)
C53 C54 1.51(3)
C53 C56 1.51(3)
C53 C55 1.55(3)
N1 Mn1 2.014(11)
N2 Mn2 1.994(10)
N3 Mn3 2.011(10)
N4 N5 1.196(13)
N4 Mn1 2.254(10)
N4 Mn2 2.340(10)
N5 N6 1.137(14)
O1 Na1 2.404(10)
O2 Mn1 1.907(9)
O2 Na1 2.328(10)
O3 Mn1 1.872(8)
O3 Gd1 2.311(8)
O5 Na1 2.437(10)
O6 Mn2 1.901(9)
O6 Na1 2.341(10)
O7 Mn2 1.896(8)
O7 Gd1 2.393(8)
O9 Na1 2.543(11)
O10 Mn3 1.889(9)
O10 Na1 2.405(10)
O11 Mn3 1.878(8)
O11 Gd1 2.309(8)
O13 Gd1 2.467(9)
O14 Gd1 2.470(9)
O15 Mn3 2.357(9)
O15 Gd1 2.691(9)
O16 Mn1 2.194(9)
O17 Mn2 2.166(8)
O18 Mn3 2.133(9)
O20 Gd1 2.320(10)
O21 Mn2 1.907(8)
O21 Mn3 1.931(8)
O21 Mn1 1.973(8)
O21 Gd1 2.838(8)
O21 Na1 2.873(9)
O22 Gd1 2.444(9)
Na1 Mn3 3.359(5)
Na1 Mn1 3.441(6)
Na1 Mn2 3.501(5)
Gd1 Mn3 3.351(2)
Gd1 Mn1 3.526(2)
Mn1 Mn2 3.115(3)
